data_1555637
loop_
_publ_author_name
'Oyama, Hiromi'
'Akiyama, Midori'
'Nakano, Koji'
'Naito, Masanobu'
'Nobusawa, Kazuyuki'
'Nozaki, Kyoko'

_publ_section_title
;
 Synthesis and Properties of [7]Helicene-like Compounds Fused with a
 Fluorene Unit.
;
_journal_issue 15
_journal_name_full 'Organic letters'
_journal_page_first 3654
_journal_page_last 3657
_journal_paper_doi 10.1021/acs.orglett.6b01708
_journal_volume 18
_journal_year 2016
_chemical_formula_sum 'C29 H16 O'
_chemical_formula_weight 380.42
_space_group_IT_number 61
_space_group_name_Hall '-P 2ac 2ab'
_space_group_name_H-M_alt 'P b c a'
_symmetry_cell_setting orthorhombic
_symmetry_space_group_name_H-M 'P b c a'
_atom_sites_solution_hydrogens geom
_atom_sites_solution_primary direct
_atom_sites_solution_secondary difmap
_audit_creation_method SHELXL-97
_cell_angle_alpha 90.00
_cell_angle_beta 90.00
_cell_angle_gamma 90.00
_cell_formula_units_Z 8
_cell_length_a 13.816(2)
_cell_length_b 13.862(3)
_cell_length_c 19.248(4)
_cell_measurement_reflns_used 11096
_cell_measurement_temperature 293(2)
_cell_measurement_theta_max 31.1
_cell_measurement_theta_min 2.3
_cell_volume 3686.3(12)
_computing_cell_refinement 'CrystalClear-SM Expert 2.0 r3 (Rigaku, 2009)'
_computing_data_collection 'CrystalClear-SM Expert 2.0 r3 (Rigaku, 2009)'
_computing_data_reduction 'CrystalClear-SM Expert 2.0 r3 (Rigaku, 2009)'
_computing_structure_refinement 'SHELXL-97 (Sheldrick, 1997)'
_computing_structure_solution 'SHELXS-97 (Sheldrick, 1990)'
_diffrn_ambient_temperature 293(2)
_diffrn_measured_fraction_theta_full 0.990
_diffrn_measured_fraction_theta_max 0.990
_diffrn_measurement_device_type 'Rigaku Saturn724+ (4x4 bin mode)'
_diffrn_measurement_method 'profile data from \w-scans'
_diffrn_radiation_monochromator graphite
_diffrn_radiation_source 'fine-focus sealed tube'
_diffrn_radiation_type MoK\a
_diffrn_radiation_wavelength 0.71075
_diffrn_reflns_av_R_equivalents 0.0420
_diffrn_reflns_av_sigmaI/netI 0.0237
_diffrn_reflns_limit_h_max 16
_diffrn_reflns_limit_h_min -16
_diffrn_reflns_limit_k_max 15
_diffrn_reflns_limit_k_min -16
_diffrn_reflns_limit_l_max 22
_diffrn_reflns_limit_l_min -17
_diffrn_reflns_number 23178
_diffrn_reflns_theta_full 25.00
_diffrn_reflns_theta_max 25.00
_diffrn_reflns_theta_min 3.30
_exptl_absorpt_coefficient_mu 0.082
_exptl_absorpt_correction_T_max 0.9919
_exptl_absorpt_correction_T_min 0.9799
_exptl_absorpt_correction_type multi-scan
_exptl_crystal_colour Red
_exptl_crystal_density_diffrn 1.371
_exptl_crystal_density_method 'not measured'
_exptl_crystal_description Block
_exptl_crystal_F_000 1584
_exptl_crystal_size_max 0.25
_exptl_crystal_size_mid 0.20
_exptl_crystal_size_min 0.10
_refine_diff_density_max 0.193
_refine_diff_density_min -0.180
_refine_diff_density_rms 0.036
_refine_ls_extinction_method none
_refine_ls_goodness_of_fit_ref 1.071
_refine_ls_hydrogen_treatment mixed
_refine_ls_matrix_type full
_refine_ls_number_parameters 271
_refine_ls_number_reflns 3219
_refine_ls_number_restraints 0
_refine_ls_restrained_S_all 1.071
_refine_ls_R_factor_all 0.0439
_refine_ls_R_factor_gt 0.0394
_refine_ls_shift/su_max 0.000
_refine_ls_shift/su_mean 0.000
_refine_ls_structure_factor_coef Fsqd
_refine_ls_weighting_details 'calc w=1/[\s^2^(Fo^2^)+(0.1000P)^2^+0.0000P] where P=(Fo^2^+2Fc^2^)/3'
_refine_ls_weighting_scheme calc
_refine_ls_wR_factor_gt 0.1259
_refine_ls_wR_factor_ref 0.1324
_reflns_number_gt 2897
_reflns_number_total 3219
_reflns_threshold_expression >2sigma(I)
_cod_data_source_file ol6b01708_si_005.cif
_cod_data_source_block 5
_cod_depositor_comments
;
The following automatic conversions were performed:

data item '_exptl_absorpt_correction_type' value 'Multi-scan' was
changed to 'multi-scan' in accordance with the
/home/saulius/struct/COD-crude-data/automatic-downloads/DataCite-retrospective/ACS/depositions/lib/dictionaries/cif_core.dic
dictionary named 'cif_core.dic' version 2.4.2 last updated on
2011-04-26.

Automatic conversion script
Id: cif_fix_values 6909 2019-04-08 15:41:33Z antanas 
;
_cod_original_sg_symbol_H-M Pbca
_cod_database_code 1555637

loop_
_symmetry_equiv_pos_as_xyz
'x, y, z'
'-x+1/2, -y, z+1/2'
'x+1/2, -y+1/2, -z'
'-x, y+1/2, -z+1/2'
'-x, -y, -z'
'x-1/2, y, -z-1/2'
'-x-1/2, y-1/2, z'
'x, -y-1/2, z-1/2'

loop_
_atom_site_label
_atom_site_type_symbol
_atom_site_fract_x
_atom_site_fract_y
_atom_site_fract_z
_atom_site_U_iso_or_equiv
_atom_site_adp_type
_atom_site_occupancy
_atom_site_symmetry_multiplicity
_atom_site_calc_flag
_atom_site_refinement_flags
C1 C 0.24289(9) 0.17645(8) 0.25032(6) 0.0212(3) Uani 1 1 d .
C2 C 0.01290(9) 0.06149(8) 0.26727(6) 0.0209(3) Uani 1 1 d .
O1 O 0.10348(8) 0.10216(7) 0.02983(5) 0.0403(3) Uani 1 1 d .
C4 C 0.11055(10) 0.10650(9) 0.09314(7) 0.0281(3) Uani 1 1 d .
C5 C -0.07157(10) -0.04921(9) 0.18667(7) 0.0287(3) Uani 1 1 d .
H1 H -0.1164 -0.0983 0.1797 0.034 Uiso 1 1 calc R
C6 C 0.07693(9) 0.08506(8) 0.21179(6) 0.0205(3) Uani 1 1 d .
C7 C 0.22060(9) 0.05233(9) 0.34451(6) 0.0228(3) Uani 1 1 d .
H2 H 0.1850 0.0139 0.3142 0.027 Uiso 1 1 calc R
C8 C 0.17896(10) 0.16651(9) 0.13332(6) 0.0253(3) Uani 1 1 d .
C9 C 0.25933(9) 0.14016(9) 0.32044(6) 0.0219(3) Uani 1 1 d .
C10 C -0.04098(9) 0.06298(9) 0.39056(7) 0.0258(3) Uani 1 1 d .
C11 C 0.30794(9) 0.24883(9) 0.22425(7) 0.0251(3) Uani 1 1 d .
C12 C -0.11158(10) -0.05234(9) 0.31081(7) 0.0318(4) Uani 1 1 d .
H3 H -0.1554 -0.1019 0.3023 0.038 Uiso 1 1 calc R
C13 C 0.24811(11) 0.22974(9) 0.10724(7) 0.0306(3) Uani 1 1 d .
H4 H 0.2531 0.2414 0.0598 0.037 Uiso 1 1 calc R
C14 C 0.16831(9) 0.14500(8) 0.20433(6) 0.0209(3) Uani 1 1 d .
C15 C 0.30882(10) 0.27442(10) 0.15359(7) 0.0299(3) Uani 1 1 d .
H5 H 0.3510 0.3221 0.1381 0.036 Uiso 1 1 calc R
C16 C 0.01774(10) 0.18440(9) 0.47041(7) 0.0301(3) Uani 1 1 d .
H6 H 0.0246 0.2073 0.5156 0.036 Uiso 1 1 calc R
C17 C -0.10095(10) -0.01903(9) 0.37623(7) 0.0317(3) Uani 1 1 d .
H7 H -0.1330 -0.0497 0.4125 0.038 Uiso 1 1 calc R
C18 C -0.05669(9) -0.01291(9) 0.25390(7) 0.0249(3) Uani 1 1 d .
C19 C -0.02089(10) -0.01337(9) 0.13093(7) 0.0292(3) Uani 1 1 d .
H8 H -0.0349 -0.0326 0.0857 0.035 Uiso 1 1 calc R
C20 C 0.06105(9) 0.23320(9) 0.41505(6) 0.0254(3) Uani 1 1 d .
H9 H 0.0931 0.2912 0.4230 0.030 Uiso 1 1 calc R
C21 C 0.01111(9) 0.10706(9) 0.33555(6) 0.0210(3) Uani 1 1 d .
C22 C 0.23428(9) 0.02229(9) 0.41183(7) 0.0274(3) Uani 1 1 d .
H10 H 0.2079 -0.0359 0.4266 0.033 Uiso 1 1 calc R
C23 C 0.32128(9) 0.19232(9) 0.36599(7) 0.0255(3) Uani 1 1 d .
C24 C 0.37222(9) 0.29637(10) 0.27155(8) 0.0310(3) Uani 1 1 d .
H11 H 0.4126 0.3449 0.2550 0.037 Uiso 1 1 calc R
C25 C 0.05238(10) 0.05291(9) 0.14492(6) 0.0245(3) Uani 1 1 d .
C26 C 0.33206(10) 0.16127(10) 0.43495(7) 0.0307(3) Uani 1 1 d .
H12 H 0.3699 0.1972 0.4654 0.037 Uiso 1 1 calc R
C27 C 0.05657(9) 0.19609(8) 0.34900(6) 0.0210(3) Uani 1 1 d .
H13 H 0.0841 0.2304 0.3125 0.025 Uiso 1 1 calc R
C28 C -0.03494(10) 0.10245(10) 0.45774(7) 0.0310(3) Uani 1 1 d .
H14 H -0.0673 0.0724 0.4942 0.037 Uiso 1 1 calc R
C29 C 0.37578(10) 0.27278(10) 0.33932(7) 0.0321(3) Uani 1 1 d .
H15 H 0.4140 0.3090 0.3694 0.039 Uiso 1 1 calc R
C30 C 0.28770(10) 0.07868(10) 0.45840(7) 0.0317(3) Uani 1 1 d .
H16 H 0.2931 0.0605 0.5047 0.038 Uiso 1 1 calc R

loop_
_atom_site_aniso_label
_atom_site_aniso_U_11
_atom_site_aniso_U_22
_atom_site_aniso_U_33
_atom_site_aniso_U_23
_atom_site_aniso_U_13
_atom_site_aniso_U_12
C1 0.0183(6) 0.0202(6) 0.0250(7) -0.0012(5) 0.0043(5) 0.0039(5)
C2 0.0181(6) 0.0191(6) 0.0254(6) 0.0027(5) -0.0023(5) 0.0044(5)
O1 0.0618(8) 0.0395(6) 0.0195(5) 0.0003(4) -0.0035(5) 0.0079(5)
C4 0.0364(8) 0.0254(7) 0.0226(7) -0.0013(5) -0.0026(6) 0.0111(6)
C5 0.0238(7) 0.0195(7) 0.0427(8) -0.0025(6) -0.0121(6) 0.0026(5)
C6 0.0216(7) 0.0174(6) 0.0224(7) 0.0000(5) -0.0029(5) 0.0049(5)
C7 0.0155(6) 0.0267(7) 0.0263(7) 0.0000(5) 0.0006(5) 0.0032(5)
C8 0.0284(7) 0.0250(7) 0.0224(6) 0.0022(5) 0.0028(5) 0.0086(5)
C9 0.0160(6) 0.0256(7) 0.0240(6) -0.0027(5) 0.0029(5) 0.0038(5)
C10 0.0205(7) 0.0261(7) 0.0306(7) 0.0066(5) 0.0043(5) 0.0041(5)
C11 0.0202(7) 0.0214(6) 0.0337(7) 0.0008(5) 0.0075(5) 0.0037(5)
C12 0.0219(7) 0.0250(7) 0.0484(9) 0.0044(6) -0.0004(6) -0.0047(5)
C13 0.0337(8) 0.0318(8) 0.0263(7) 0.0065(6) 0.0099(6) 0.0084(6)
C14 0.0229(7) 0.0182(6) 0.0218(6) -0.0003(5) 0.0033(5) 0.0044(5)
C15 0.0258(7) 0.0266(7) 0.0372(8) 0.0080(6) 0.0119(6) 0.0019(5)
C16 0.0309(8) 0.0365(8) 0.0229(7) -0.0013(6) 0.0039(5) 0.0094(6)
C17 0.0247(7) 0.0306(7) 0.0399(8) 0.0078(6) 0.0083(6) -0.0018(6)
C18 0.0188(7) 0.0196(6) 0.0362(8) 0.0013(5) -0.0038(5) 0.0038(5)
C19 0.0330(8) 0.0236(7) 0.0310(7) -0.0049(6) -0.0130(6) 0.0078(6)
C20 0.0239(7) 0.0264(7) 0.0260(7) -0.0025(5) 0.0012(5) 0.0045(5)
C21 0.0169(6) 0.0223(6) 0.0237(7) 0.0024(5) 0.0011(5) 0.0043(5)
C22 0.0206(7) 0.0339(7) 0.0278(7) 0.0048(6) 0.0048(5) 0.0047(5)
C23 0.0179(7) 0.0288(7) 0.0298(7) -0.0066(6) 0.0010(5) 0.0022(5)
C24 0.0223(7) 0.0253(7) 0.0454(8) -0.0009(6) 0.0060(6) -0.0039(5)
C25 0.0275(7) 0.0224(6) 0.0236(7) -0.0022(5) -0.0051(5) 0.0085(5)
C26 0.0230(7) 0.0426(8) 0.0266(7) -0.0100(6) -0.0030(5) 0.0039(6)
C27 0.0184(7) 0.0227(6) 0.0218(6) 0.0026(5) 0.0030(5) 0.0035(5)
C28 0.0301(8) 0.0364(8) 0.0265(7) 0.0074(6) 0.0105(6) 0.0050(6)
C29 0.0225(7) 0.0323(8) 0.0416(8) -0.0101(6) -0.0006(6) -0.0035(6)
C30 0.0270(8) 0.0477(8) 0.0204(6) -0.0001(6) -0.0004(5) 0.0092(6)

loop_
_atom_type_symbol
_atom_type_description
_atom_type_scat_dispersion_real
_atom_type_scat_dispersion_imag
_atom_type_scat_source
C C 0.0033 0.0016 'International Tables Vol C Tables 4.2.6.8 and 6.1.1.4'
H H 0.0000 0.0000 'International Tables Vol C Tables 4.2.6.8 and 6.1.1.4'
O O 0.0106 0.0060 'International Tables Vol C Tables 4.2.6.8 and 6.1.1.4'

loop_
_geom_angle_atom_site_label_1
_geom_angle_atom_site_label_2
_geom_angle_atom_site_label_3
_geom_angle
C14 C1 C11 116.64(11)
C14 C1 C9 125.54(11)
C11 C1 C9 117.81(11)
C6 C2 C18 116.55(11)
C6 C2 C21 125.92(11)
C18 C2 C21 117.52(11)
O1 C4 C8 126.86(13)
O1 C4 C25 127.03(13)
C8 C4 C25 106.10(10)
C19 C5 C18 121.04(12)
C25 C6 C2 117.67(12)
C25 C6 C14 106.74(11)
C2 C6 C14 135.46(11)
C22 C7 C9 121.34(12)
C13 C8 C14 123.80(12)
C13 C8 C4 127.26(12)
C14 C8 C4 108.80(11)
C7 C9 C23 117.72(11)
C7 C9 C1 122.93(11)
C23 C9 C1 119.26(11)
C28 C10 C21 119.24(11)
C28 C10 C17 121.31(12)
C21 C10 C17 119.42(12)
C15 C11 C24 119.58(12)
C15 C11 C1 121.28(12)
C24 C11 C1 119.14(12)
C17 C12 C18 121.51(12)
C15 C13 C8 118.03(12)
C8 C14 C1 117.55(11)
C8 C14 C6 107.15(11)
C1 C14 C6 135.17(11)
C13 C15 C11 120.66(12)
C28 C16 C20 119.53(12)
C12 C17 C10 120.92(12)
C5 C18 C2 121.45(12)
C5 C18 C12 119.22(12)
C2 C18 C12 119.33(12)
C5 C19 C25 117.24(12)
C27 C20 C16 120.38(12)
C27 C21 C10 117.80(11)
C27 C21 C2 122.52(11)
C10 C21 C2 119.65(11)
C7 C22 C30 120.47(12)
C26 C23 C9 119.40(12)
C26 C23 C29 121.27(12)
C9 C23 C29 119.24(12)
C29 C24 C11 121.80(12)
C19 C25 C6 124.21(12)
C19 C25 C4 126.53(11)
C6 C25 C4 109.08(11)
C30 C26 C23 121.24(12)
C20 C27 C21 121.24(11)
C16 C28 C10 121.16(12)
C24 C29 C23 120.96(12)
C26 C30 C22 119.33(12)

loop_
_geom_bond_atom_site_label_1
_geom_bond_atom_site_label_2
_geom_bond_distance
C1 C14 1.4266(17)
C1 C11 1.4374(17)
C1 C9 1.4582(17)
C2 C6 1.4248(17)
C2 C18 1.4333(17)
C2 C21 1.4584(17)
O1 C4 1.2239(15)
C4 C8 1.4777(19)
C4 C25 1.4803(18)
C5 C19 1.3742(19)
C5 C18 1.4035(18)
C6 C25 1.4036(16)
C6 C14 1.5182(18)
C7 C22 1.3741(17)
C7 C9 1.4082(17)
C8 C13 1.3903(19)
C8 C14 1.4066(17)
C9 C23 1.4227(17)
C10 C28 1.4066(18)
C10 C21 1.4185(17)
C10 C17 1.4335(18)
C11 C15 1.4057(17)
C11 C24 1.4324(18)
C12 C17 1.3491(19)
C12 C18 1.4400(18)
C13 C15 1.372(2)
C16 C28 1.3710(19)
C16 C20 1.3969(18)
C19 C25 1.3933(18)
C20 C27 1.3728(17)
C21 C27 1.4088(17)
C22 C30 1.3998(19)
C23 C26 1.4033(18)
C23 C29 1.4403(19)
C24 C29 1.3457(19)
C26 C30 1.375(2)

loop_
_geom_torsion_atom_site_label_1
_geom_torsion_atom_site_label_2
_geom_torsion_atom_site_label_3
_geom_torsion_atom_site_label_4
_geom_torsion
C18 C2 C6 C25 15.66(16)
C21 C2 C6 C25 -163.40(11)
C18 C2 C6 C14 -169.07(12)
C21 C2 C6 C14 11.9(2)
O1 C4 C8 C13 0.2(2)
C25 C4 C8 C13 -179.68(12)
O1 C4 C8 C14 -175.68(12)
C25 C4 C8 C14 4.39(13)
C22 C7 C9 C23 6.16(18)
C22 C7 C9 C1 -177.28(11)
C14 C1 C9 C7 17.72(18)
C11 C1 C9 C7 -161.07(11)
C14 C1 C9 C23 -165.77(11)
C11 C1 C9 C23 15.44(16)
C14 C1 C11 C15 -11.02(17)
C9 C1 C11 C15 167.88(11)
C14 C1 C11 C24 168.26(11)
C9 C1 C11 C24 -12.83(17)
C14 C8 C13 C15 -0.66(19)
C4 C8 C13 C15 -176.02(12)
C13 C8 C14 C1 -11.37(18)
C4 C8 C14 C1 164.73(10)
C13 C8 C14 C6 172.14(11)
C4 C8 C14 C6 -11.76(13)
C11 C1 C14 C8 16.49(16)
C9 C1 C14 C8 -162.32(11)
C11 C1 C14 C6 -168.27(12)
C9 C1 C14 C6 12.9(2)
C25 C6 C14 C8 15.13(13)
C2 C6 C14 C8 -160.49(13)
C25 C6 C14 C1 -160.45(12)
C2 C6 C14 C1 23.9(2)
C8 C13 C15 C11 6.85(19)
C24 C11 C15 C13 179.83(12)
C1 C11 C15 C13 -0.88(19)
C18 C12 C17 C10 5.8(2)
C28 C10 C17 C12 175.36(12)
C21 C10 C17 C12 -2.72(19)
C19 C5 C18 C2 -1.12(18)
C19 C5 C18 C12 179.80(12)
C6 C2 C18 C5 -10.19(17)
C21 C2 C18 C5 168.96(11)
C6 C2 C18 C12 168.89(11)
C21 C2 C18 C12 -11.96(16)
C17 C12 C18 C5 -179.06(12)
C17 C12 C18 C2 1.84(19)
C18 C5 C19 C25 6.43(18)
C28 C16 C20 C27 -4.38(19)
C28 C10 C21 C27 -8.17(18)
C17 C10 C21 C27 169.95(11)
C28 C10 C21 C2 174.10(11)
C17 C10 C21 C2 -7.77(17)
C6 C2 C21 C27 16.33(18)
C18 C2 C21 C27 -162.72(11)
C6 C2 C21 C10 -166.05(12)
C18 C2 C21 C10 14.89(16)
C9 C7 C22 C30 -0.16(19)
C7 C9 C23 C26 -7.64(17)
C1 C9 C23 C26 175.67(11)
C7 C9 C23 C29 168.96(12)
C1 C9 C23 C29 -7.73(17)
C15 C11 C24 C29 -178.33(12)
C1 C11 C24 C29 2.37(19)
C5 C19 C25 C6 -0.22(18)
C5 C19 C25 C4 -174.70(12)
C2 C6 C25 C19 -11.16(18)
C14 C6 C25 C19 172.30(11)
C2 C6 C25 C4 164.15(10)
C14 C6 C25 C4 -12.38(13)
O1 C4 C25 C19 0.7(2)
C8 C4 C25 C19 -179.40(12)
O1 C4 C25 C6 -174.50(12)
C8 C4 C25 C6 5.43(13)
C9 C23 C26 C30 3.3(2)
C29 C23 C26 C30 -173.25(12)
C16 C20 C27 C21 -1.93(19)
C10 C21 C27 C20 8.14(18)
C2 C21 C27 C20 -174.20(11)
C20 C16 C28 C10 4.2(2)
C21 C10 C28 C16 2.16(19)
C17 C10 C28 C16 -175.93(12)
C11 C24 C29 C23 5.8(2)
C26 C23 C29 C24 173.51(12)
C9 C23 C29 C24 -3.03(19)
C23 C26 C30 C22 2.8(2)
C7 C22 C30 C26 -4.45(19)
